data_7245605
loop_
_publ_author_name
'Pokorny, Vaclav'
'Tou\<s, Petr'
'Stejfa, Vojtech'
'R\%u\<zi\<cka, Kv\<etoslav'
'Rohl\'i\<cek, Jan'
'Czernek, Jiri'
'Brus, Jiri'
'Cervinka, Ctirad'

_publ_section_title
;
 Anisotropy, Segmental Dynamics and Polymorphism of Crystalline Biogenic
 Carboxylic Acids
;
_journal_name_full 'Physical Chemistry Chemical Physics'
_journal_paper_doi 10.1039/D2CP03698C
_journal_year 2022
_chemical_formula_sum 'C4 H4 O5'
_chemical_formula_weight 132.1
_chemical_name_systematic 'oxaloacetic acid'
_space_group_IT_number 8
_space_group_name_Hall 'C -2y'
_space_group_name_H-M_alt 'C 1 m 1'
_symmetry_cell_setting monoclinic
_symmetry_Int_Tables_number 8
_symmetry_space_group_name_Hall 'C -2y'
_symmetry_space_group_name_H-M 'C 1 m 1'
_audit_update_record
;
2022-06-30 deposited with the CCDC.	2022-10-04 downloaded from the CCDC.
;
_cell_angle_alpha 90
_cell_angle_beta 120.7969(10)
_cell_angle_gamma 90
_cell_formula_units_Z 2
_cell_length_a 8.69237(14)
_cell_length_b 6.06857(9)
_cell_length_c 5.58397(10)
_cell_measurement_temperature 293
_cell_volume 253.020(8)
_diffrn_ambient_temperature 293
_diffrn_measurement_device_type 'Empyrean of PANalytical'
_diffrn_radiation_monochromator none
_diffrn_radiation_probe x-ray
_diffrn_radiation_type 'Cu K\a'
_diffrn_radiation_wavelength 1.541866
_diffrn_source 'Sealed Cu X-ray tube'
_exptl_absorpt_coefficient_mu 1.488
_exptl_crystal_density_diffrn 1.7335
_exptl_crystal_F_000 136
_pd_char_colour white
_pd_meas_2theta_range_inc 0.013
_pd_meas_2theta_range_max 100.002
_pd_meas_2theta_range_min 4.007
_pd_meas_number_of_points 7312
_pd_meas_scan_method cont
_pd_proc_2theta_range_inc 0.013
_pd_proc_2theta_range_max 100.002
_pd_proc_2theta_range_min 4.007
_pd_proc_ls_background_function 'Manual background combined with 20 Legendre polynoms'
_pd_proc_ls_pref_orient_corr 'March & Dollase'
_pd_proc_ls_profile_function Pseudo-Voigt
_pd_proc_ls_prof_R_factor 0.031005
_pd_proc_ls_prof_wR_expected 0.004191
_pd_proc_ls_prof_wR_factor 0.047227
_pd_spec_mounting capillary
_pd_spec_mount_mode transmission
_refine_diff_density_max 0.37
_refine_diff_density_min -0.39
_refine_ls_goodness_of_fit_all 11.2694
_refine_ls_hydrogen_treatment constr
_refine_ls_number_constraints 46
_refine_ls_number_parameters 53
_refine_ls_number_restraints 12
_refine_ls_R_factor_all 0.0651
_refine_ls_R_factor_gt 0.0650
_refine_ls_shift/su_max 0.0437
_refine_ls_shift/su_mean 0.0075
_refine_ls_weighting_scheme sigma
_refine_ls_wR_factor_all 0.0979
_refine_ls_wR_factor_gt 0.0979
_cod_data_source_file d2cp03698c2.cif
_cod_data_source_block I
_cod_database_code 7245605
_publcif_datablock.id {b50db4fc-39b3-4aa5-b06a-e352525a1e33}

_publcif_funding_html
;
;

loop_
_space_group_symop_id
_space_group_symop_operation_xyz
1 x,y,z
2 x,-y,z
3 x+1/2,y+1/2,z
4 x+1/2,-y+1/2,z

loop_
_atom_site_label
_atom_site_type_symbol
_atom_site_fract_x
_atom_site_fract_y
_atom_site_fract_z
_atom_site_adp_type
_atom_site_U_iso_or_equiv
_atom_site_site_symmetry_multiplicity
_atom_site_occupancy
_atom_site_calc_flag
_atom_site_refinement_flags
_atom_site_disorder_assembly
_atom_site_disorder_group
C1 C 0.7142(8) 0 0.7639(10) Uani 0.0361(6) 2 1 d . . .
O1 O 0.3479(5) 0 0.4618(6) Uani 0.0361(6) 2 1 d . . .
C2 C 0.4240(3) 0 0.3459(9) Uani 0.0361(6) 2 1 d . . .
O2 O 0.7085(6) 0 0.3460(8) Uani 0.0361(6) 2 1 d . . .
O3 O 0.9942(4) 0 1.1927(5) Uani 0.0361(6) 2 1 d . . .
C3 C 0.9206(3) 0 0.9070(8) Uani 0.0361(6) 2 1 d . . .
O4 O 1.0078(4) 0 0.8020(5) Uani 0.0361(6) 2 1 d . . .
O5 O 0.3535(5) 0 0.0619(6) Uani 0.0361(6) 2 1 d . . .
C4 C 0.6292(6) 0 0.4977(7) Uani 0.0361(6) 2 1 d . . .
H1 H 1.130234 0 1.294973 Uiso 0.0433 2 1 d . . .
H2 H 0.220028 0 -0.03726 Uiso 0.0433 2 1 d . . .
H1c1 H 0.654072 0 0.867969 Uiso 0.0433 2 1 d . . .
H3 H 0.831473 0 0.518952 Uiso 0.0433 2 1 d . . .

loop_
_atom_site_aniso_label
_atom_site_aniso_type_symbol
_atom_site_aniso_U_11
_atom_site_aniso_U_22
_atom_site_aniso_U_33
_atom_site_aniso_U_12
_atom_site_aniso_U_13
_atom_site_aniso_U_23
C1 C 0.0367(8) 0.0631(9) 0.0219(7) 0 0.0246(6) 0
O1 O 0.0367(8) 0.0631(9) 0.0219(7) 0 0.0246(6) 0
C2 C 0.0367(8) 0.0631(9) 0.0219(7) 0 0.0246(6) 0
O2 O 0.0367(8) 0.0631(9) 0.0219(7) 0 0.0246(6) 0
O3 O 0.0367(8) 0.0631(9) 0.0219(7) 0 0.0246(6) 0
C3 C 0.0367(8) 0.0631(9) 0.0219(7) 0 0.0246(6) 0
O4 O 0.0367(8) 0.0631(9) 0.0219(7) 0 0.0246(6) 0
O5 O 0.0367(8) 0.0631(9) 0.0219(7) 0 0.0246(6) 0
C4 C 0.0367(8) 0.0631(9) 0.0219(7) 0 0.0246(6) 0

loop_
_atom_type_symbol
_atom_type_scat_dispersion_real
_atom_type_scat_dispersion_imag
_atom_type_scat_source
C 0.0181 0.0091 'International Tables Vol C tables 4.2.6.8 and 6.1.1.1'
H 0.0000 0.0000 'International Tables Vol C tables 4.2.6.8 and 6.1.1.1'
O 0.0492 0.0322 'International Tables Vol C tables 4.2.6.8 and 6.1.1.1'

loop_
_exptl_crystal_face_index_h
_exptl_crystal_face_index_k
_exptl_crystal_face_index_l
_exptl_crystal_face_perp_dist
? ? ? ?

loop_
_geom_angle_atom_site_label_1
_geom_angle_atom_site_label_2
_geom_angle_atom_site_label_3
_geom_angle_site_symmetry_1
_geom_angle_site_symmetry_2
_geom_angle_site_symmetry_3
_geom_angle
_geom_angle_publ_flag
C3 C1 C4 . . . 115.4(6) ?
C3 C1 H1c1 . . . 122.32 ?
C4 C1 H1c1 . . . 122.32 ?
C2 O1 H1 . . 1_454 121.3(3) ?
O1 C2 O5 . . . 127.5(3) ?
O1 C2 C4 . . . 122.4(4) ?
O5 C2 C4 . . . 110.1(4) ?
C4 O2 H3 . . . 91.8(4) ?
C3 O3 H1 . . . 111.5(3) ?
C1 C3 O3 . . . 109.0(4) ?
C1 C3 O4 . . . 128.2(4) ?
O3 C3 O4 . . . 122.8(2) ?
C3 O4 H2 . . 1_656 125.4(2) ?
C3 O4 H3 . . . 87.4(2) ?
H2 O4 H3 1_656 . . 147.2(3) ?
C2 O5 H2 . . . 110.2(4) ?
C1 C4 C2 . . . 117.4(5) ?
C1 C4 O2 . . . 123.9(5) ?
C2 C4 O2 . . . 118.7(3) ?
O1 H1 O3 1_656 . . 179.4(2) ?
O4 H2 O5 1_454 . . 179.4(3) ?
O2 H3 O4 . . . 173.3(4) ?

loop_
_geom_bond_atom_site_label_1
_geom_bond_atom_site_label_2
_geom_bond_site_symmetry_1
_geom_bond_site_symmetry_2
_geom_bond_distance
_geom_bond_publ_flag
C1 C3 . . 1.546(6) ?
C1 C4 . . 1.277(6) ?
C1 H1c1 . . 0.96 ?
O1 C2 . . 1.138(7) ?
O1 H1 . 1_454 1.625(4) ?
C2 O5 . . 1.377(5) ?
C2 C4 . . 1.533(5) ?
O2 C4 . . 1.338(8) ?
O2 H3 . . 1.009(3) ?
O3 C3 . . 1.382(5) ?
O3 H1 . . 1.016(3) ?
C3 O4 . . 1.172(6) ?
O4 H2 . 1_656 1.585(3) ?
O4 H3 . . 1.538(2) ?
O5 H2 . . 0.997(4) ?

loop_
_geom_hbond_atom_site_label_D
_geom_hbond_atom_site_label_H
_geom_hbond_atom_site_label_A
_geom_hbond_site_symmetry_D
_geom_hbond_site_symmetry_H
_geom_hbond_site_symmetry_A
_geom_hbond_distance_DH
_geom_hbond_distance_HA
_geom_hbond_distance_DA
_geom_hbond_angle_DHA
_geom_hbond_publ_flag
O3 H1 O1 . . 1_656 1.016(3) 1.625(4) 2.642(5) 179.4(2) ?
O3 H1 C2 . . 1_656 1.016(3) 2.421(3) 3.379(5) 156.9(2) ?
O5 H2 C3 . . 1_454 0.997(4) 2.458(3) 3.402(5) 157.8(2) ?
O5 H2 O4 . . 1_454 0.997(4) 1.585(3) 2.582(5) 179.4(3) ?
C1 H1c1 O2 . . 1_556 0.96 2.46 3.276(8) 142.62 ?
O2 H3 C3 . . . 1.009(3) 1.891(4) 2.702(5) 135.1(3) ?
O2 H3 O4 . . . 1.009(3) 1.538(2) 2.544(4) 173.3(4) ?

loop_
_geom_torsion_atom_site_label_1
_geom_torsion_atom_site_label_2
_geom_torsion_atom_site_label_3
_geom_torsion_atom_site_label_4
_geom_torsion_site_symmetry_1
_geom_torsion_site_symmetry_2
_geom_torsion_site_symmetry_3
_geom_torsion_site_symmetry_4
_geom_torsion
_geom_torsion_publ_flag
? ? ? ? ? ? ? ? ? ?

loop_
_restr_angle_atom_site_label_1
_restr_angle_site_symmetry_1
_restr_angle_atom_site_label_2
_restr_angle_site_symmetry_2
_restr_angle_atom_site_label_3
_restr_angle_site_symmetry_3
_restr_angle_target
_restr_angle_target_weight_param
O1 . C2 . O5 . 127.87 0.01
O3 . C3 . O4 . 122.91 0.01
C2 . C4 . C1 . 116.63 0.01
C4 . C1 . C3 . 115.82 0.01

loop_
_restr_distance_atom_site_label_1
_restr_distance_site_symmetry_1
_restr_distance_atom_site_label_2
_restr_distance_site_symmetry_2
_restr_distance_target
_restr_distance_target_weight_param
O5 . C2 . 1.339 0.001
O1 . C2 . 1.214 0.001
C2 . C4 . 1.48 0.001
C4 . C1 . 1.342 0.001
C1 . C3 . 1.485 0.001
C3 . O3 . 1.359 0.001
C3 . O4 . 1.223 0.001
C4 . O2 . 1.378 0.001

loop_
_restr_equal_angle_atom_site_label_1
_restr_equal_angle_site_symmetry_1
_restr_equal_angle_atom_site_label_2
_restr_equal_angle_site_symmetry_2
_restr_equal_angle_atom_site_label_3
_restr_equal_angle_site_symmetry_3
_restr_equal_angle_class_class_id
_restr_equal_angle_class_target_weight_param
? ? ? ? ? ? ? ?

loop_
_restr_equal_distance_atom_site_label_1
_restr_equal_distance_site_symmetry_1
_restr_equal_distance_atom_site_label_2
_restr_equal_distance_site_symmetry_2
_restr_equal_distance_class_class_id
_restr_equal_distance_class_target_weight_param
? ? ? ? ? ?

loop_
_restr_equal_torsion_atom_site_label_1
_restr_equal_torsion_site_symmetry_1
_restr_equal_torsion_atom_site_label_2
_restr_equal_torsion_site_symmetry_2
_restr_equal_torsion_atom_site_label_3
_restr_equal_torsion_site_symmetry_3
_restr_equal_torsion_atom_site_label_4
_restr_equal_torsion_site_symmetry_4
_restr_equal_torsion_class_class_id
_restr_equal_torsion_class_target_weight_param
? ? ? ? ? ? ? ? ? ?

loop_
_restr_torsion_atom_site_label_1
_restr_torsion_site_symmetry_1
_restr_torsion_atom_site_label_2
_restr_torsion_site_symmetry_2
_restr_torsion_atom_site_label_3
_restr_torsion_site_symmetry_3
_restr_torsion_atom_site_label_4
_restr_torsion_site_symmetry_4
_restr_torsion_angle_target
_restr_torsion_weight_param
? ? ? ? ? ? ? ? ? ?

loop_
_jana_atom_site_adp_c_label
_jana_atom_site_adp_c_type_symbol
_jana_atom_site_adp_c_111
_jana_atom_site_adp_c_112
_jana_atom_site_adp_c_113
_jana_atom_site_adp_c_122
_jana_atom_site_adp_c_123
_jana_atom_site_adp_c_133
_jana_atom_site_adp_c_222
_jana_atom_site_adp_c_223
_jana_atom_site_adp_c_233
_jana_atom_site_adp_c_333
? ? ? ? ? ? ? ? ? ? ? ?

loop_
_jana_atom_site_adp_d_label
_jana_atom_site_adp_d_type_symbol
_jana_atom_site_adp_d_1111
_jana_atom_site_adp_d_1112
_jana_atom_site_adp_d_1113
_jana_atom_site_adp_d_1122
_jana_atom_site_adp_d_1123
_jana_atom_site_adp_d_1133
_jana_atom_site_adp_d_1222
_jana_atom_site_adp_d_1223
_jana_atom_site_adp_d_1233
_jana_atom_site_adp_d_1333
_jana_atom_site_adp_d_2222
_jana_atom_site_adp_d_2223
_jana_atom_site_adp_d_2233
_jana_atom_site_adp_d_2333
_jana_atom_site_adp_d_3333
? ? ? ? ? ? ? ? ? ? ? ? ? ? ? ? ?

loop_
_jana_atom_site_adp_e_label
_jana_atom_site_adp_e_type_symbol
_jana_atom_site_adp_e_11111
_jana_atom_site_adp_e_11112
_jana_atom_site_adp_e_11113
_jana_atom_site_adp_e_11122
_jana_atom_site_adp_e_11123
_jana_atom_site_adp_e_11133
_jana_atom_site_adp_e_11222
_jana_atom_site_adp_e_11223
_jana_atom_site_adp_e_11233
_jana_atom_site_adp_e_11333
_jana_atom_site_adp_e_12222
_jana_atom_site_adp_e_12223
_jana_atom_site_adp_e_12233
_jana_atom_site_adp_e_12333
_jana_atom_site_adp_e_13333
_jana_atom_site_adp_e_22222
_jana_atom_site_adp_e_22223
_jana_atom_site_adp_e_22233
_jana_atom_site_adp_e_22333
_jana_atom_site_adp_e_23333
_jana_atom_site_adp_e_33333
? ? ? ? ? ? ? ? ? ? ? ? ? ? ? ? ? ? ? ? ? ? ?

loop_
_jana_atom_site_adp_f_label
_jana_atom_site_adp_f_type_symbol
_jana_atom_site_adp_f_111111
_jana_atom_site_adp_f_111112
_jana_atom_site_adp_f_111113
_jana_atom_site_adp_f_111122
_jana_atom_site_adp_f_111123
_jana_atom_site_adp_f_111133
_jana_atom_site_adp_f_111222
_jana_atom_site_adp_f_111223
_jana_atom_site_adp_f_111233
_jana_atom_site_adp_f_111333
_jana_atom_site_adp_f_112222
_jana_atom_site_adp_f_112223
_jana_atom_site_adp_f_112233
_jana_atom_site_adp_f_112333
_jana_atom_site_adp_f_113333
_jana_atom_site_adp_f_122222
_jana_atom_site_adp_f_122223
_jana_atom_site_adp_f_122233
_jana_atom_site_adp_f_122333
_jana_atom_site_adp_f_123333
_jana_atom_site_adp_f_133333
_jana_atom_site_adp_f_222222
_jana_atom_site_adp_f_222223
_jana_atom_site_adp_f_222233
_jana_atom_site_adp_f_222333
_jana_atom_site_adp_f_223333
_jana_atom_site_adp_f_233333
_jana_atom_site_adp_f_333333
? ? ? ? ? ? ? ? ? ? ? ? ? ? ? ? ? ? ? ? ? ? ? ? ? ? ? ? ? ?

loop_
_publcif_info_exptl_table_extra_item
?

loop_
_publcif_info_exptl_table_header_item
?
